data_7239398
loop_
_publ_author_name
'Hiruta, Yuki'
'Watanabe, Takafumi'
'Nakamura, Etsuko'
'Iwasawa, Naoko'
'Sato, Hiroyasu'
'Hamada, Kensaku'
'Citterio, Daniel'
'Suzuki, Koji'

_publ_section_title
;
 Steric hindrance effects in tripodal ligands for extraction and
 back-extraction of Ag+
;
_journal_issue 19
_journal_name_full 'RSC Advances'
_journal_page_first 9791
_journal_paper_doi 10.1039/c3ra45700a
_journal_volume 4
_journal_year 2014
_chemical_absolute_configuration 'CHOOSE rm ad rmad syn or unk'
_chemical_formula_moiety 'C30 H39 Ag Cl N O4 S3'
_chemical_formula_sum 'C30 H39 Ag Cl N O4 S3'
_chemical_formula_weight 717.14
_space_group_IT_number 146
_space_group_name_Hall 'R 3'
_space_group_name_H-M_alt 'R 3 :H'
_symmetry_cell_setting trigonal
_symmetry_Int_Tables_number 146
_symmetry_space_group_name_Hall 'R 3'
_symmetry_space_group_name_H-M 'R 3 :H'
_atom_sites_solution_hydrogens geom
_atom_sites_solution_primary direct
_atom_sites_solution_secondary difmap
_cell_angle_alpha 90.0000
_cell_angle_beta 90.0000
_cell_angle_gamma 120.0000
_cell_formula_units_Z 3
_cell_length_a 15.5989(17)
_cell_length_b 15.5989(17)
_cell_length_c 11.1271(9)
_cell_measurement_reflns_used 11563
_cell_measurement_temperature 93
_cell_measurement_theta_max 29.80
_cell_measurement_theta_min 6.30
_cell_volume 2344.8(4)
_computing_cell_refinement 'CrystalClear-SM Expert 2.0 r15'
_computing_data_collection 'CrystalClear-SM Expert 2.0 r15 (Rigaku, 2011)'
_computing_data_reduction 'CrystalClear-SM Expert 2.0 r15'
_computing_molecular_graphics 'CrystalStructure 4.1'
_computing_publication_material 'CrystalStructure 4.1 (Rigaku, 2013)'
_computing_structure_refinement 'SHELXL97 (Sheldrick, 2008)'
_computing_structure_solution 'Il Milione (Burla, et al., 2007)'
_diffrn_ambient_temperature 93
_diffrn_detector_area_resol_mean 7.111
_diffrn_measured_fraction_theta_full 0.988
_diffrn_measured_fraction_theta_max 0.988
_diffrn_measurement_device_type 'Rigaku Saturn724'
_diffrn_measurement_method \w
_diffrn_radiation_type 'Mo K\a'
_diffrn_radiation_wavelength 0.71075
_diffrn_reflns_av_R_equivalents 0.0310
_diffrn_reflns_limit_h_max 21
_diffrn_reflns_limit_h_min -21
_diffrn_reflns_limit_k_max 21
_diffrn_reflns_limit_k_min -21
_diffrn_reflns_limit_l_max 15
_diffrn_reflns_limit_l_min -15
_diffrn_reflns_number 10778
_diffrn_reflns_theta_full 30.05
_diffrn_reflns_theta_max 30.05
_diffrn_reflns_theta_min 6.31
_diffrn_standards_number 0
_exptl_absorpt_coefficient_mu 0.964
_exptl_absorpt_correction_type none
_exptl_crystal_colour colorless
_exptl_crystal_density_diffrn 1.524
_exptl_crystal_density_method 'not measured'
_exptl_crystal_description prism
_exptl_crystal_F_000 1110.00
_exptl_crystal_size_max 0.210
_exptl_crystal_size_mid 0.060
_exptl_crystal_size_min 0.020
_refine_diff_density_max 1.64
_refine_diff_density_min -1.93
_refine_ls_abs_structure_details 'Flack, H. D. (1983), Acta Cryst. A39, 876-881.  1484 Friedel Pairs'
_refine_ls_abs_structure_Flack 0.52(12)
_refine_ls_extinction_method none
_refine_ls_goodness_of_fit_ref 1.104
_refine_ls_hydrogen_treatment constr
_refine_ls_number_parameters 222
_refine_ls_number_reflns 2996
_refine_ls_number_restraints 218
_refine_ls_R_factor_gt 0.0388
_refine_ls_shift/su_max 0.002
_refine_ls_structure_factor_coef Fsqd
_refine_ls_weighting_details 'w = 1/[\s^2^(Fo^2^)+(0.0881P)^2^+0.0000P] where P=(Fo^2^+2Fc^2^)/3'
_refine_ls_weighting_scheme calc
_refine_ls_wR_factor_ref 0.0980
_reflns_number_gt 2996
_reflns_number_total 2996
_reflns_threshold_expression F^2^>2.0\s(F^2^)
_cod_data_source_file c3ra45700a.txt
_cod_data_source_block try2_1_twin
_cod_original_sg_symbol_H-M 'R 3:H'
_cod_database_code 7239398

loop_
_symmetry_equiv_pos_site_id
_symmetry_equiv_pos_as_xyz
1 +X,+Y,+Z
2 -Y,+X-Y,+Z
3 -X+Y,-X,+Z
4 2/3+X,1/3+Y,1/3+Z
5 2/3-Y,1/3+X-Y,1/3+Z
6 2/3-X+Y,1/3-X,1/3+Z
7 1/3+X,2/3+Y,2/3+Z
8 1/3-Y,2/3+X-Y,2/3+Z
9 1/3-X+Y,2/3-X,2/3+Z

loop_
_atom_site_label
_atom_site_type_symbol
_atom_site_fract_x
_atom_site_fract_y
_atom_site_fract_z
_atom_site_U_iso_or_equiv
_atom_site_adp_type
_atom_site_occupancy
_atom_site_symmetry_multiplicity
_atom_site_calc_flag
_atom_site_refinement_flags
Ag1 Ag 0.0 1.0 0.0798 0.02344(11) Uani 1 3 d .
Cl1 Cl 0.0 1.0 -0.25650(13) 0.0422(4) Uani 1 3 d .
S1 S 0.1768(6) 1.0327(6) 0.0781(6) 0.0309(12) Uani 0.4972 9 d .
S1a S -0.0335(7) 0.8266(7) 0.0703(6) 0.0372(14) Uani 0.5028 9 d .
O1 O 0.0915(5) 1.0559(14) -0.1943(7) 0.094(4) Uani 1 9 d .
O2 O 0.0 1.0 -0.3780(6) 0.134(4) Uani 1 3 d .
N1 N 0.0 1.0 0.3005(4) 0.0188(6) Uani 1 3 d .
C1 C 0.1014(10) 1.0262(13) 0.3428(17) 0.028(2) Uani 0.52(2) 9 d .
C1a C -0.0301(11) 0.8997(8) 0.3507(19) 0.020(3) Uani 0.48(2) 9 d .
C2 C 0.1374(12) 0.9568(11) 0.3111(11) 0.031(2) Uani 0.52(2) 9 d .
C2a C 0.0384(9) 0.8627(11) 0.3113(13) 0.024(2) Uani 0.48(2) 9 d .
C3 C 0.1721(10) 0.9500(8) 0.1978(9) 0.032(2) Uani 0.52(2) 9 d .
C3a C 0.0329(8) 0.8209(10) 0.1999(11) 0.030(2) Uani 0.48(2) 9 d .
C4 C 0.2055(9) 0.8838(9) 0.1804(9) 0.036(2) Uani 0.52(2) 9 d .
C4a C 0.0903(9) 0.7808(10) 0.1692(11) 0.038(2) Uani 0.48(2) 9 d .
C5 C 0.2052(9) 0.8248(8) 0.2719(10) 0.038(2) Uani 0.52(2) 9 d .
C5A C 0.1565(9) 0.7806(10) 0.2489(13) 0.042(2) Uani 0.48(2) 9 d .
C6 C 0.1712(11) 0.8318(11) 0.3828(10) 0.038(2) Uani 0.52(2) 9 d .
C6A C 0.1645(11) 0.8210(12) 0.3602(12) 0.038(2) Uani 0.48(2) 9 d .
C7 C 0.1382(13) 0.8968(12) 0.4007(10) 0.032(2) Uani 0.52(2) 9 d .
C7A C 0.1068(11) 0.8615(12) 0.3914(11) 0.031(2) Uani 0.48(2) 9 d .
C8a C -0.1495(16) 0.7258(10) 0.1161(15) 0.052(3) Uani 0.48(2) 9 d .
C8 C 0.2649(10) 1.1682(12) 0.1127(17) 0.048(3) Uani 0.52(2) 9 d .
C9 C 0.2586(12) 1.2294(11) 0.0089(14) 0.044(3) Uani 0.52(2) 9 d .
C9a C -0.2277(16) 0.7306(15) 0.039(2) 0.056(3) Uani 0.48(2) 9 d .
C10 C 0.3638(10) 1.1689(13) 0.1375(19) 0.054(3) Uani 0.52(2) 9 d .
C10a C -0.1621(14) 0.6238(10) 0.0921(16) 0.055(3) Uani 0.48(2) 9 d .
H4 H 0.22921 0.8791 0.10343 0.0435 Uiso 0.52(2) 9 calc R
H5 H 0.22829 0.77962 0.2585 0.0453 Uiso 0.52(2) 9 calc R
H6 H 0.1707 0.79146 0.44713 0.0453 Uiso 0.52(2) 9 calc R
H7 H 0.11477 0.90067 0.47821 0.0387 Uiso 0.52(2) 9 calc R
H5A H 0.19635 0.75276 0.22752 0.0506 Uiso 0.48(2) 9 calc R
H6A H 0.21036 0.82125 0.41654 0.0457 Uiso 0.48(2) 9 calc R
H7A H 0.11368 0.88931 0.46918 0.0378 Uiso 0.48(2) 9 calc R
H1A H 0.14902 1.09223 0.31 0.0336 Uiso 0.52(2) 9 calc R
H1B H 0.10283 1.03249 0.43141 0.0336 Uiso 0.52(2) 9 calc R
H1C H -0.09827 0.85219 0.32403 0.0245 Uiso 0.48(2) 9 calc R
H1D H -0.03029 0.90279 0.43951 0.0245 Uiso 0.48(2) 9 calc R
H4A H 0.08394 0.7529 0.09156 0.0454 Uiso 0.48(2) 9 calc R
H8 H 0.24299 1.18613 0.18844 0.0582 Uiso 0.52(2) 9 calc R
H8A H -0.16127 0.73248 0.20309 0.0629 Uiso 0.48(2) 9 calc R
H9A H 0.19961 1.23574 0.01887 0.0524 Uiso 0.52(2) 9 calc R
H9B H 0.25451 1.19633 -0.06747 0.0524 Uiso 0.52(2) 9 calc R
H9C H 0.31779 1.29538 0.00902 0.0524 Uiso 0.52(2) 9 calc R
H10A H 0.35899 1.13615 0.21434 0.0649 Uiso 0.52(2) 9 calc R
H10B H 0.4185 1.23747 0.14087 0.0649 Uiso 0.52(2) 9 calc R
H10C H 0.37587 1.13366 0.07281 0.0649 Uiso 0.52(2) 9 calc R
H9D H -0.22802 0.79199 0.05661 0.0670 Uiso 0.48(2) 9 calc R
H9E H -0.29291 0.67372 0.05764 0.0670 Uiso 0.48(2) 9 calc R
H9F H -0.21258 0.72902 -0.04591 0.0670 Uiso 0.48(2) 9 calc R
H10D H -0.13158 0.60628 0.15744 0.0665 Uiso 0.48(2) 9 calc R
H10E H -0.13008 0.625 0.01585 0.0665 Uiso 0.48(2) 9 calc R
H10F H -0.23277 0.57467 0.08754 0.0665 Uiso 0.48(2) 9 calc R

loop_
_atom_site_aniso_label
_atom_site_aniso_U_11
_atom_site_aniso_U_22
_atom_site_aniso_U_33
_atom_site_aniso_U_12
_atom_site_aniso_U_13
_atom_site_aniso_U_23
Ag1 0.02484(12) 0.02484(12) 0.02065(15) 0.01242(6) 0.0000 0.0000
Cl1 0.0482(6) 0.0482(6) 0.0302(8) 0.0241(3) 0.0000 0.0000
S1 0.022(2) 0.048(3) 0.024(2) 0.018(2) 0.0008(15) -0.0040(17)
S1a 0.057(4) 0.030(3) 0.027(2) 0.024(2) 0.010(2) -0.0027(19)
O1 0.075(4) 0.081(6) 0.080(4) 0.005(6) -0.020(3) -0.030(5)
O2 0.165(6) 0.165(6) 0.072(5) 0.082(3) 0.0000 0.0000
N1 0.0193(10) 0.0193(10) 0.0178(16) 0.0097(5) 0.0000 0.0000
C1 0.030(5) 0.037(5) 0.019(4) 0.019(4) -0.004(3) 0.001(4)
C1a 0.013(4) 0.019(4) 0.027(5) 0.007(3) 0.010(3) 0.006(3)
C2 0.033(4) 0.038(4) 0.025(3) 0.021(3) -0.005(3) -0.006(3)
C2a 0.019(3) 0.021(4) 0.037(4) 0.014(3) 0.006(3) 0.006(3)
C3 0.033(4) 0.043(4) 0.029(3) 0.025(3) -0.006(3) -0.009(3)
C3a 0.026(3) 0.025(4) 0.044(4) 0.018(3) 0.008(3) 0.000(3)
C4 0.036(4) 0.043(4) 0.040(3) 0.028(3) -0.003(3) -0.009(3)
C4a 0.031(4) 0.035(4) 0.053(4) 0.021(3) 0.010(3) -0.001(3)
C5 0.040(4) 0.040(4) 0.046(4) 0.030(4) -0.003(3) -0.005(3)
C5A 0.037(4) 0.043(4) 0.058(5) 0.029(3) 0.008(4) 0.004(4)
C6 0.042(5) 0.039(4) 0.040(4) 0.026(3) -0.010(4) -0.004(4)
C6A 0.033(4) 0.040(5) 0.055(5) 0.029(3) 0.004(4) 0.009(4)
C7 0.037(4) 0.035(4) 0.031(3) 0.023(3) -0.009(3) -0.005(3)
C7A 0.026(4) 0.031(5) 0.045(4) 0.020(3) 0.004(3) 0.011(3)
C8a 0.058(5) 0.035(4) 0.037(4) 0.003(4) -0.010(4) -0.020(3)
C8 0.034(4) 0.042(4) 0.049(5) 0.004(4) -0.007(4) -0.003(4)
C9 0.035(4) 0.039(4) 0.047(6) 0.011(4) -0.006(4) -0.011(4)
C9a 0.059(5) 0.043(5) 0.047(6) 0.011(5) -0.002(5) -0.010(5)
C10 0.037(4) 0.049(6) 0.062(6) 0.011(4) -0.007(4) 0.000(5)
C10a 0.068(6) 0.034(4) 0.042(5) 0.008(4) -0.019(5) -0.019(4)

loop_
_atom_type_symbol
_atom_type_description
_atom_type_scat_dispersion_real
_atom_type_scat_dispersion_imag
_atom_type_scat_source
C C 0.0033 0.0016
;
International Tables for Crystallography
(1992, Vol. C, Tables 4.2.6.8 and 6.1.1.4)
;
H H 0.0000 0.0000
;
International Tables for Crystallography
(1992, Vol. C, Table 6.1.1.4)
;
Ag Ag -0.8971 1.1015
;
International Tables for Crystallography
(1992, Vol. C, Tables 4.2.6.8 and 6.1.1.4)
;
Cl Cl 0.1484 0.1585
;
International Tables for Crystallography
(1992, Vol. C, Tables 4.2.6.8 and 6.1.1.4)
;
N N 0.0061 0.0033
;
International Tables for Crystallography
(1992, Vol. C, Tables 4.2.6.8 and 6.1.1.4)
;
O O 0.0106 0.0060
;
International Tables for Crystallography
(1992, Vol. C, Tables 4.2.6.8 and 6.1.1.4)
;
S S 0.1246 0.1234
;
International Tables for Crystallography
(1992, Vol. C, Tables 4.2.6.8 and 6.1.1.4)
;

loop_
_geom_angle_atom_site_label_1
_geom_angle_atom_site_label_2
_geom_angle_atom_site_label_3
_geom_angle
_geom_angle_publ_flag
_geom_angle_site_symmetry_1
_geom_angle_site_symmetry_3
S1 Ag1 S1 120.0(3) yes . 2_675
S1 Ag1 S1 120.0(3) yes . 3_465
S1 Ag1 N1 90.42(16) yes . .
S1 Ag1 S1 120.0(3) yes 2_675 3_465
S1 Ag1 N1 90.42(16) yes 2_675 .
S1 Ag1 N1 90.42(16) yes 3_465 .
S1a Ag1 S1a 119.8(3) yes . 2_675
S1a Ag1 S1a 119.8(3) yes . 3_465
S1a Ag1 N1 92.43(16) yes . .
S1a Ag1 S1a 119.8(3) yes 2_675 3_465
S1a Ag1 N1 92.43(16) yes 2_675 .
S1a Ag1 N1 92.43(16) yes 3_465 .
O1 Cl1 O1 98.4(10) yes . 2_675
O1 Cl1 O1 98.4(10) yes . 3_465
O1 Cl1 O2 119.1(3) yes . .
O1 Cl1 O1 98.4(10) yes 2_675 3_465
O1 Cl1 O2 119.1(3) yes 2_675 .
O1 Cl1 O2 119.1(3) yes 3_465 .
Ag1 S1 C3 101.3(5) yes . .
Ag1 S1 C8 109.3(8) yes . .
C3 S1 C8 112.9(8) yes . .
Ag1 S1a C3a 101.9(6) yes . .
Ag1 S1a C8a 121.1(10) yes . .
C3a S1a C8a 94.7(8) yes . .
Ag1 N1 C1 108.3(7) yes . .
Ag1 N1 C1 108.3(7) yes . 2_675
Ag1 N1 C1 108.3(7) yes . 3_465
Ag1 N1 C1a 111.9(8) yes . .
Ag1 N1 C1a 111.9(8) yes . 2_675
Ag1 N1 C1a 111.9(8) yes . 3_465
C1 N1 C1 110.6(11) yes . 2_675
C1 N1 C1 110.6(11) yes . 3_465
C1 N1 C1 110.6(11) yes 2_675 3_465
C1a N1 C1a 107.0(10) yes . 2_675
C1a N1 C1a 107.0(10) yes . 3_465
C1a N1 C1a 107.0(10) yes 2_675 3_465
N1 C1 C2 117.2(12) yes . .
N1 C1a C2a 112.3(12) yes . .
C1 C2 C3 124.7(15) yes . .
C1 C2 C7 117.3(14) yes . .
C3 C2 C7 117.9(18) yes . .
C1a C2a C3a 123.3(14) yes . .
C1a C2a C7A 120.7(14) yes . .
C3a C2a C7A 115.8(16) yes . .
S1 C3 C2 118.9(13) yes . .
S1 C3 C4 121.9(9) yes . .
C2 C3 C4 119.1(13) yes . .
S1a C3a C2a 126.6(14) yes . .
S1a C3a C4a 110.2(10) yes . .
C2a C3a C4a 122.6(13) yes . .
C3 C4 C5 121.4(11) yes . .
C3a C4a C5A 120.6(13) yes . .
C4 C5 C6 119.2(15) yes . .
C4a C5A C6A 118.9(17) yes . .
C5 C6 C7 119.8(13) yes . .
C5A C6A C7A 120.6(15) yes . .
C2 C7 C6 122.5(13) yes . .
C2a C7A C6A 121.6(13) yes . .
S1a C8a C9a 106.4(12) yes . .
S1a C8a C10a 114.6(17) yes . .
C9a C8a C10a 105.3(15) yes . .
S1 C8 C9 107.8(10) yes . .
S1 C8 C10 101.9(13) yes . .
C9 C8 C10 119.9(13) yes . .
N1 C1 H1A 108.003 no . .
N1 C1 H1B 107.968 no . .
C2 C1 H1A 107.992 no . .
C2 C1 H1B 107.995 no . .
H1A C1 H1B 107.236 no . .
N1 C1a H1C 109.157 no . .
N1 C1a H1D 109.131 no . .
C2a C1a H1C 109.150 no . .
C2a C1a H1D 109.154 no . .
H1C C1a H1D 107.876 no . .
C3 C4 H4 119.288 no . .
C5 C4 H4 119.292 no . .
C3a C4a H4A 119.717 no . .
C5A C4a H4A 119.728 no . .
C4 C5 H5 120.393 no . .
C6 C5 H5 120.400 no . .
C4a C5A H5A 120.538 no . .
C6A C5A H5A 120.548 no . .
C5 C6 H6 120.110 no . .
C7 C6 H6 120.105 no . .
C5A C6A H6A 119.676 no . .
C7A C6A H6A 119.678 no . .
C2 C7 H7 118.752 no . .
C6 C7 H7 118.747 no . .
C2a C7A H7A 119.209 no . .
C6A C7A H7A 119.233 no . .
S1a C8a H8A 110.130 no . .
C9a C8a H8A 110.129 no . .
C10a C8a H8A 110.134 no . .
S1 C8 H8 108.888 no . .
C9 C8 H8 108.895 no . .
C10 C8 H8 108.885 no . .
C8 C9 H9A 109.464 no . .
C8 C9 H9B 109.470 no . .
C8 C9 H9C 109.472 no . .
H9A C9 H9B 109.470 no . .
H9A C9 H9C 109.477 no . .
H9B C9 H9C 109.474 no . .
C8a C9a H9D 109.470 no . .
C8a C9a H9E 109.477 no . .
C8a C9a H9F 109.476 no . .
H9D C9a H9E 109.464 no . .
H9D C9a H9F 109.467 no . .
H9E C9a H9F 109.473 no . .
C8 C10 H10A 109.473 no . .
C8 C10 H10B 109.472 no . .
C8 C10 H10C 109.481 no . .
H10A C10 H10B 109.463 no . .
H10A C10 H10C 109.473 no . .
H10B C10 H10C 109.466 no . .
C8a C10a H10D 109.469 no . .
C8a C10a H10E 109.471 no . .
C8a C10a H10F 109.468 no . .
H10D C10a H10E 109.473 no . .
H10D C10a H10F 109.472 no . .
H10E C10a H10F 109.474 no . .

loop_
_geom_bond_atom_site_label_1
_geom_bond_atom_site_label_2
_geom_bond_distance
_geom_bond_publ_flag
_geom_bond_site_symmetry_2
Ag1 S1 2.541(10) yes .
Ag1 S1 2.541(10) yes 2_675
Ag1 S1 2.541(10) yes 3_465
Ag1 S1a 2.488(11) yes .
Ag1 S1a 2.488(11) yes 2_675
Ag1 S1a 2.488(11) yes 3_465
Ag1 N1 2.456(4) yes .
Cl1 O1 1.425(7) yes .
Cl1 O1 1.425(7) yes 2_675
Cl1 O1 1.425(7) yes 3_465
Cl1 O2 1.352(7) yes .
S1 C3 1.829(15) yes .
S1 C8 1.898(17) yes .
S1a C3a 1.803(16) yes .
S1a C8a 1.778(18) yes .
N1 C1 1.498(16) yes .
N1 C1 1.498(16) yes 2_675
N1 C1 1.498(16) yes 3_465
N1 C1a 1.499(15) yes .
N1 C1a 1.499(15) yes 2_675
N1 C1a 1.499(15) yes 3_465
C1 C2 1.49(3) yes .
C1a C2a 1.51(3) yes .
C2 C3 1.398(19) yes .
C2 C7 1.37(2) yes .
C2a C3a 1.382(19) yes .
C2a C7A 1.40(2) yes .
C3 C4 1.38(2) yes .
C3a C4a 1.37(2) yes .
C4 C5 1.370(18) yes .
C4a C5A 1.36(2) yes .
C5 C6 1.369(18) yes .
C5A C6A 1.37(2) yes .
C6 C7 1.36(3) yes .
C6A C7A 1.38(3) yes .
C8a C9a 1.52(4) yes .
C8a C10a 1.53(3) yes .
C8 C9 1.53(3) yes .
C8 C10 1.56(3) yes .
C1 H1A 0.990 no .
C1 H1B 0.990 no .
C1a H1C 0.990 no .
C1a H1D 0.990 no .
C4 H4 0.950 no .
C4a H4A 0.950 no .
C5 H5 0.950 no .
C5A H5A 0.950 no .
C6 H6 0.950 no .
C6A H6A 0.950 no .
C7 H7 0.950 no .
C7A H7A 0.950 no .
C8a H8A 1.000 no .
C8 H8 1.000 no .
C9 H9A 0.980 no .
C9 H9B 0.980 no .
C9 H9C 0.980 no .
C9a H9D 0.980 no .
C9a H9E 0.980 no .
C9a H9F 0.980 no .
C10 H10A 0.980 no .
C10 H10B 0.980 no .
C10 H10C 0.980 no .
C10a H10D 0.980 no .
C10a H10E 0.980 no .
C10a H10F 0.980 no .

loop_
_geom_contact_atom_site_label_1
_geom_contact_atom_site_label_2
_geom_contact_distance
_geom_contact_publ_flag
_geom_contact_site_symmetry_2
Ag1 C2a 3.588(16) no .
Ag1 C2a 3.588(16) no 2_675
Ag1 C2a 3.588(16) no 3_465
Ag1 C3 3.411(16) no 2_675
Ag1 C3 3.411(16) no 3_465
Ag1 C3a 3.359(16) no 2_675
Ag1 C3a 3.359(16) no 3_465
S1 C1 3.15(2) no .
S1a C1a 3.31(2) no .
N1 C2 2.55(2) no 2_675
N1 C2 2.55(2) no 3_465
N1 C2a 2.500(19) no 2_675
N1 C2a 2.500(19) no 3_465
N1 C3 3.349(17) no .
N1 C3 3.349(17) no 2_675
N1 C3 3.349(17) no 3_465
N1 C3a 3.278(16) no .
N1 C3a 3.278(16) no 2_675
N1 C3a 3.278(16) no 3_465
N1 C7 3.46(2) no .
N1 C7 3.46(2) no 2_675
N1 C7 3.46(2) no 3_465
N1 C7A 3.47(2) no .
N1 C7A 3.47(2) no 2_675
N1 C7A 3.47(2) no 3_465
C1 C2 2.99(3) no 2_675
C1 C7 3.40(3) no 2_675
C1 C8 3.51(2) no .
C1a C2a 2.91(2) no 3_465
C1a C7A 3.34(3) no 3_465
C1a C8a 3.55(2) no .
C2 C5 2.78(3) no .
C2a C5A 2.80(3) no .
C2a C8a 3.41(2) no .
C3 C6 2.760(19) no .
C3 C10 3.292(17) no .
C3a C6A 2.72(2) no .
C3a C10a 3.285(17) no .
C4 C7 2.714(18) no .
C4a C7A 2.727(19) no .
C4a C8a 3.44(3) no .
C4a C10a 3.55(2) no .
Ag1 O1 3.294(8) no .
Ag1 O1 3.294(8) no 2_675
Ag1 O1 3.294(8) no 3_465
S1 O1 3.402(13) no .
S1a O1 3.217(12) no 3_465
O1 Ag1 3.294(8) no .
O1 S1 3.402(13) no .
O1 S1a 3.217(12) no 2_675
O1 C5 3.472(16) no 6_464
O1 C6 3.34(2) no 6_464
O1 C6A 3.37(2) no 6_464
O1 C9 3.490(17) no .
O1 C10 3.54(2) no 9_464
O1 C10a 3.26(3) no 7_554
O2 N1 3.577(8) no 1_554
O2 C1 3.417(19) no 1_554
O2 C1 3.417(19) no 2_674
O2 C1 3.417(19) no 3_464
O2 C1a 3.32(2) no 1_554
O2 C1a 3.32(2) no 2_674
O2 C1a 3.32(2) no 3_464
N1 O2 3.577(8) no 1_556
C1 O2 3.417(19) no 1_556
C1a O2 3.32(2) no 1_556
C5 O1 3.472(16) no 8_665
C6 O1 3.34(2) no 8_665
C6A O1 3.37(2) no 8_665
C9 O1 3.490(17) no .
C9 C10 3.49(3) no 9_464
C10 O1 3.54(2) no 5_675
C10 C9 3.49(3) no 5_675
C10a O1 3.26(3) no 4_445
Ag1 H1A 3.2696 no .
Ag1 H1A 3.2696 no 2_675
Ag1 H1A 3.2696 no 3_465
Ag1 H1C 3.3936 no .
Ag1 H1C 3.3936 no 2_675
Ag1 H1C 3.3936 no 3_465
Ag1 H9A 3.4967 no .
Ag1 H9A 3.4967 no 2_675
Ag1 H9A 3.4967 no 3_465
Ag1 H9D 3.4213 no .
Ag1 H9D 3.4213 no 2_675
Ag1 H9D 3.4213 no 3_465
S1 H4 2.9064 no .
S1 H1A 2.8477 no .
S1 H9A 3.0767 no .
S1 H9A 3.2292 no 3_465
S1 H9B 2.7415 no .
S1 H10A 2.8973 no .
S1 H10B 3.5868 no .
S1 H10C 2.6904 no .
S1a H1C 3.0910 no .
S1a H4A 2.6145 no .
S1a H9D 2.8085 no .
S1a H9D 3.3050 no 2_675
S1a H9E 3.5264 no .
S1a H9F 2.7467 no .
S1a H10D 3.1358 no .
S1a H10E 2.7908 no .
S1a H10F 3.5956 no .
N1 H7 3.5057 no .
N1 H7 3.5057 no 2_675
N1 H7 3.5057 no 3_465
N1 H7A 3.5652 no .
N1 H7A 3.5652 no 2_675
N1 H7A 3.5652 no 3_465
N1 H1A 2.0348 no 2_675
N1 H1A 2.0348 no 3_465
N1 H1B 2.0344 no 2_675
N1 H1B 2.0344 no 3_465
N1 H1C 2.0494 no 2_675
N1 H1C 2.0494 no 3_465
N1 H1D 2.0491 no 2_675
N1 H1D 2.0491 no 3_465
C1 H7 2.5610 no .
C1 H7 3.3097 no 2_675
C1 H1A 3.3050 no 2_675
C1 H1A 2.6362 no 3_465
C1 H1B 2.6916 no 2_675
C1 H1B 2.6094 no 3_465
C1 H8 2.9224 no .
C1a H7A 2.6752 no .
C1a H7A 3.2150 no 3_465
C1a H1C 2.6011 no 2_675
C1a H1C 3.2736 no 3_465
C1a H1D 2.5585 no 2_675
C1a H1D 2.5748 no 3_465
C1a H8A 2.8895 no .
C2 H4 3.2552 no .
C2 H6 3.2482 no .
C2 H1A 2.6276 no 3_465
C2 H1B 3.1854 no 3_465
C2 H8 3.3881 no .
C2 H8 3.3644 no 3_465
C2 H10A 3.3556 no .
C2a H6A 3.2728 no .
C2a H1C 2.5406 no 2_675
C2a H1D 3.1788 no 2_675
C2a H4A 3.2605 no .
C2a H8A 2.9923 no .
C3 H5 3.2588 no .
C3 H7 3.2316 no .
C3 H1A 2.7220 no .
C3 H1A 3.3438 no 3_465
C3 H1B 3.3125 no .
C3 H8 3.2748 no .
C3 H8 3.3288 no 3_465
C3 H9A 2.9932 no 3_465
C3 H10A 2.9148 no .
C3 H10C 3.3368 no .
C3a H5A 3.2311 no .
C3a H7A 3.2181 no .
C3a H1C 2.7066 no .
C3a H1C 3.3826 no 2_675
C3a H1D 3.3112 no .
C3a H8A 2.6264 no .
C3a H9D 3.0634 no 2_675
C3a H10D 3.0705 no .
C3a H10E 3.4973 no .
C4 H6 3.2241 no .
C4 H8 3.5466 no 3_465
C4 H9A 2.9101 no 3_465
C4 H10A 3.4563 no .
C4a H6A 3.2096 no .
C4a H9D 2.9812 no 2_675
C4a H10D 3.1597 no .
C4a H10E 3.5041 no .
C5 H7 3.2140 no .
C5A H7A 3.2341 no .
C5A H9D 3.5212 no 2_675
C6 H4 3.2189 no .
C6A H4A 3.2103 no .
C7 H5 3.2232 no .
C7 H1A 3.1350 no .
C7 H1A 2.9339 no 3_465
C7 H1B 2.4637 no .
C7 H1B 3.2737 no 3_465
C7 H8 3.5997 no 3_465
C7A H5A 3.2439 no .
C7A H1C 3.2173 no .
C7A H1C 2.7743 no 2_675
C7A H1D 2.5791 no .
C7A H1D 3.3249 no 2_675
C8a H1C 2.8814 no .
C8a H4A 3.4594 no .
C8 H1A 2.7107 no .
C9 H10A 3.4742 no .
C9 H10B 2.8420 no .
C9 H10C 2.9688 no .
C9a H10D 3.2622 no .
C9a H10E 2.7578 no .
C9a H10F 2.4526 no .
C10 H1A 3.5112 no .
C10 H9A 3.4717 no .
C10 H9B 3.0027 no .
C10 H9C 2.8039 no .
C10a H4A 3.3251 no .
C10a H9D 3.2851 no .
C10a H9E 2.5504 no .
C10a H9F 2.6388 no .
H4 H5 2.3159 no .
H4 H9A 2.7868 no 3_465
H4 H10C 3.4689 no .
H5 H6 2.3265 no .
H6 H7 2.2955 no .
H7 H1A 3.3348 no .
H7 H1A 3.0317 no 3_465
H7 H1B 2.2174 no .
H7 H1B 2.9076 no 3_465
H5A H6A 2.3193 no .
H5A H4A 2.3167 no .
H6A H7A 2.3121 no .
H7A H1C 3.4584 no .
H7A H1C 2.7943 no 2_675
H7A H1D 2.3810 no .
H7A H1D 2.9262 no 2_675
H1A H1A 3.5195 no 2_675
H1A H1A 3.5195 no 3_465
H1A H1B 2.9986 no 2_675
H1A H1B 3.5186 no 3_465
H1A H8 1.9941 no .
H1A H10A 3.1759 no .
H1B H1B 2.4598 no 2_675
H1B H1B 2.4598 no 3_465
H1B H8 3.5487 no .
H1C H1C 3.5206 no 2_675
H1C H1C 3.5206 no 3_465
H1C H1D 3.4576 no 2_675
H1C H1D 2.8723 no 3_465
H1C H8A 2.1044 no .
H1C H9D 3.4543 no .
H1D H1D 2.3278 no 2_675
H1D H1D 2.3278 no 3_465
H1D H8A 3.5672 no .
H4A H9D 3.0967 no 2_675
H4A H10D 3.0629 no .
H4A H10E 3.0290 no .
H8 H9A 2.2673 no .
H8 H9B 2.8526 no .
H8 H9C 2.5026 no .
H8 H10A 2.3186 no .
H8 H10B 2.4949 no .
H8 H10C 2.8841 no .
H8A H9D 2.3599 no .
H8A H9E 2.4071 no .
H8A H9F 2.8769 no .
H8A H10D 2.2934 no .
H8A H10E 2.8643 no .
H8A H10F 2.4922 no .
H9B H10B 3.2693 no .
H9B H10C 2.9709 no .
H9C H10B 2.6183 no .
H9C H10C 3.1581 no .
H9D H10F 3.3711 no .
H9E H10D 3.3646 no .
H9E H10E 3.0291 no .
H9E H10F 2.1971 no .
H9F H10D 3.5779 no .
H9F H10E 2.6171 no .
H9F H10F 2.7098 no .
Cl1 H5 3.3948 no 4_454
Cl1 H5 3.3948 no 5_564
Cl1 H5 3.3948 no 6_464
Cl1 H10B 3.4555 no 7_444
Cl1 H10B 3.4555 no 8_664
Cl1 H10B 3.4555 no 9_464
Cl1 H10F 3.2774 no 7_554
Cl1 H10F 3.2774 no 8_564
Cl1 H10F 3.2774 no 9_454
S1 H10A 3.2574 no 8_664
S1a H10D 3.3299 no 9_454
O1 H5 2.9384 no 6_464
O1 H6 2.6657 no 6_464
O1 H5A 3.2621 no 6_464
O1 H6A 2.6212 no 6_464
O1 H9A 3.4070 no .
O1 H9B 2.7725 no .
O1 H10B 3.2830 no 8_664
O1 H10B 2.6548 no 9_464
O1 H10C 3.5391 no 8_664
O1 H9F 3.2343 no 2_675
O1 H10D 2.9391 no 7_554
O1 H10E 3.4685 no 7_554
O1 H10F 2.8815 no 7_554
O1 H10F 2.9591 no 9_454
O2 H5 2.9646 no 4_454
O2 H5 2.9646 no 5_564
O2 H5 2.9646 no 6_464
O2 H7 3.3075 no 1_554
O2 H7 3.3075 no 2_674
O2 H7 3.3075 no 3_464
O2 H5A 3.1148 no 4_454
O2 H5A 3.1148 no 5_564
O2 H5A 3.1148 no 6_464
O2 H7A 3.4755 no 1_554
O2 H7A 3.4755 no 2_674
O2 H7A 3.4755 no 3_464
O2 H1B 2.5523 no 1_554
O2 H1B 2.5523 no 2_674
O2 H1B 2.5523 no 3_464
O2 H1D 2.4350 no 1_554
O2 H1D 2.4350 no 2_674
O2 H1D 2.4350 no 3_464
O2 H10F 3.5905 no 7_554
O2 H10F 3.5905 no 8_564
O2 H10F 3.5905 no 9_454
C1 H4 3.1234 no 6_465
C1 H5 3.2035 no 6_465
C1a H5A 2.8683 no 5_565
C1a H4A 3.4216 no 5_565
C2 H4 2.9359 no 6_465
C2a H5A 3.2669 no 5_565
C2a H4A 2.9885 no 5_565
C3 H4 3.5370 no 6_465
C3a H4A 3.3383 no 5_565
C4 H7 3.5885 no 8_664
C4 H1B 3.4199 no 8_664
C4 H10A 3.3370 no 8_664
C4a H10E 3.4894 no 5_565
C5 H7 3.5002 no 8_664
C5 H1B 3.1441 no 8_664
C5 H9C 3.3609 no 4_445
C5 H10C 3.3366 no 6_465
C5A H7A 3.4796 no 9_454
C5A H1C 3.5701 no 9_454
C5A H1D 3.0666 no 9_454
C5A H10E 2.9600 no 5_565
C6 H9B 2.8237 no 8_665
C6 H9C 3.0818 no 4_445
C6 H10C 3.4307 no 6_465
C6A H4A 3.4974 no 5_565
C6A H9E 3.1176 no 4_555
C6A H9F 3.2612 no 9_455
C6A H10D 3.3787 no 5_565
C6A H10E 3.2822 no 5_565
C7 H4 3.0601 no 6_465
C7 H5 3.5469 no 6_465
C7 H9B 3.4670 no 8_665
C7A H5A 3.2220 no 5_565
C7A H4A 3.0665 no 5_565
C7A H9F 3.5698 no 9_455
C7A H10E 3.3628 no 9_455
C8 H9A 3.5559 no 5_675
C9 H6 2.8667 no 6_464
C9 H8 3.3681 no 9_464
C9 H10A 3.4170 no 9_464
C9 H10B 2.8884 no 9_464
C9a H6A 3.4396 no 5_564
C9a H8A 3.5935 no 8_564
C10 H4 3.4510 no 6_465
C10 H9A 2.9517 no 5_675
C10 H9B 3.3296 no 5_675
C10a H7A 3.3710 no 5_564
H4 C1 3.1234 no 8_664
H4 C2 2.9359 no 8_664
H4 C3 3.5370 no 8_664
H4 C7 3.0601 no 8_664
H4 C10 3.4510 no 8_664
H4 H7 3.1942 no 8_664
H4 H1A 2.8929 no 8_664
H4 H1B 2.9397 no 8_664
H4 H8 3.4722 no 8_664
H4 H10A 2.5460 no 8_664
H5 Cl1 3.3948 no 7_545
H5 O1 2.9384 no 8_665
H5 O2 2.9646 no 7_545
H5 C1 3.2035 no 8_664
H5 C7 3.5469 no 8_664
H5 H7 3.0366 no 8_664
H5 H7 3.3268 no 9_454
H5 H1A 3.2889 no 8_664
H5 H1B 2.3794 no 8_664
H5 H9C 3.4533 no 4_445
H5 H10C 3.3570 no 6_465
H6 O1 2.6657 no 8_665
H6 C9 2.8667 no 8_665
H6 H9A 3.4317 no 8_665
H6 H9B 1.9165 no 8_665
H6 H9C 2.9781 no 4_445
H6 H9C 3.1621 no 8_665
H6 H10B 3.0209 no 4_445
H6 H10C 3.5117 no 6_465
H7 O2 3.3075 no 1_556
H7 C4 3.5885 no 6_465
H7 C5 3.5002 no 6_465
H7 H4 3.1942 no 6_465
H7 H5 3.3268 no 5_565
H7 H5 3.0366 no 6_465
H7 H9B 3.2258 no 8_665
H7 H10C 3.1705 no 8_665
H5A O1 3.2621 no 8_665
H5A O2 3.1148 no 7_545
H5A C1a 2.8683 no 9_454
H5A C2a 3.2669 no 9_454
H5A C7A 3.2220 no 9_454
H5A H7A 3.5051 no 8_664
H5A H7A 2.8917 no 9_454
H5A H1C 2.9294 no 9_454
H5A H1D 2.1741 no 9_454
H5A H10E 2.9149 no 5_565
H6A O1 2.6212 no 8_665
H6A C9a 3.4396 no 9_455
H6A H9E 2.7551 no 4_555
H6A H9F 2.4668 no 9_455
H6A H10D 3.2124 no 5_565
H6A H10E 3.4467 no 5_565
H6A H10E 3.4346 no 9_455
H6A H10F 3.0453 no 4_555
H7A O2 3.4755 no 1_556
H7A C5A 3.4796 no 5_565
H7A C10a 3.3710 no 9_455
H7A H5A 2.8917 no 5_565
H7A H5A 3.5051 no 6_465
H7A H4A 3.3670 no 5_565
H7A H9F 3.0970 no 9_455
H7A H10E 2.7030 no 9_455
H7A H10F 3.1930 no 9_455
H1A H4 2.8929 no 6_465
H1A H5 3.2889 no 6_465
H1B O2 2.5523 no 1_556
H1B C4 3.4199 no 6_465
H1B C5 3.1441 no 6_465
H1B H4 2.9397 no 6_465
H1B H5 2.3794 no 6_465
H1C C5A 3.5701 no 5_565
H1C H5A 2.9294 no 5_565
H1C H4A 3.2293 no 5_565
H1D O2 2.4350 no 1_556
H1D C5A 3.0666 no 5_565
H1D H5A 2.1741 no 5_565
H1D H4A 3.3725 no 5_565
H4A C1a 3.4216 no 9_454
H4A C2a 2.9885 no 9_454
H4A C3a 3.3383 no 9_454
H4A C6A 3.4974 no 9_454
H4A C7A 3.0665 no 9_454
H4A H7A 3.3670 no 9_454
H4A H1C 3.2293 no 9_454
H4A H1D 3.3725 no 9_454
H4A H8A 3.1358 no 9_454
H4A H10D 3.0882 no 9_454
H8 C9 3.3681 no 5_675
H8 H4 3.4722 no 6_465
H8 H9A 3.1365 no 5_675
H8 H9B 3.4959 no 5_675
H8 H9C 2.9400 no 5_675
H8A C9a 3.5935 no 6_355
H8A H4A 3.1358 no 5_565
H8A H9D 3.2776 no 6_355
H8A H9E 3.4750 no 6_355
H8A H9F 3.4368 no 6_355
H9A O1 3.4070 no .
H9A C8 3.5559 no 9_464
H9A C10 2.9517 no 9_464
H9A H6 3.4317 no 6_464
H9A H8 3.1365 no 9_464
H9A H10A 2.6655 no 9_464
H9A H10B 2.5010 no 9_464
H9B O1 2.7725 no .
H9B C6 2.8237 no 6_464
H9B C7 3.4670 no 6_464
H9B C10 3.3296 no 9_464
H9B H6 1.9165 no 6_464
H9B H7 3.2258 no 6_464
H9B H8 3.4959 no 9_464
H9B H9C 3.5370 no 9_464
H9B H10A 3.5063 no 9_464
H9B H10B 2.5336 no 9_464
H9C C5 3.3609 no 7_554
H9C C6 3.0818 no 7_554
H9C H5 3.4533 no 7_554
H9C H6 3.1621 no 6_464
H9C H6 2.9781 no 7_554
H9C H8 2.9400 no 9_464
H9C H9B 3.5370 no 5_675
H9C H10B 3.2142 no 9_464
H10A S1 3.2574 no 6_465
H10A C4 3.3370 no 6_465
H10A C9 3.4170 no 5_675
H10A H4 2.5460 no 6_465
H10A H9A 2.6655 no 5_675
H10A H9B 3.5063 no 5_675
H10B Cl1 3.4555 no 4_555
H10B O1 2.6548 no 5_675
H10B O1 3.2830 no 6_465
H10B C9 2.8884 no 5_675
H10B H6 3.0209 no 7_554
H10B H9A 2.5010 no 5_675
H10B H9B 2.5336 no 5_675
H10B H9C 3.2142 no 5_675
H10C O1 3.5391 no 6_465
H10C C5 3.3366 no 8_664
H10C C6 3.4307 no 8_664
H10C H5 3.3570 no 8_664
H10C H6 3.5117 no 8_664
H10C H7 3.1705 no 6_464
H9D H8A 3.2776 no 8_564
H9D H10F 3.5614 no 8_564
H9E C6A 3.1176 no 7_444
H9E H6A 2.7551 no 7_444
H9E H8A 3.4750 no 8_564
H9E H9F 3.1329 no 6_355
H9F O1 3.2343 no 3_465
H9F C6A 3.2612 no 5_564
H9F C7A 3.5698 no 5_564
H9F H6A 2.4668 no 5_564
H9F H7A 3.0970 no 5_564
H9F H8A 3.4368 no 8_564
H9F H9E 3.1329 no 8_564
H9F H10F 3.1913 no 8_564
H10D S1a 3.3299 no 5_565
H10D O1 2.9391 no 4_445
H10D C6A 3.3787 no 9_454
H10D H6A 3.2124 no 9_454
H10D H4A 3.0882 no 5_565
H10E O1 3.4685 no 4_445
H10E C4a 3.4894 no 9_454
H10E C5A 2.9600 no 9_454
H10E C6A 3.2822 no 9_454
H10E C7A 3.3628 no 5_564
H10E H5A 2.9149 no 9_454
H10E H6A 3.4346 no 5_564
H10E H6A 3.4467 no 9_454
H10E H7A 2.7030 no 5_564
H10F Cl1 3.2774 no 4_445
H10F O1 2.8815 no 4_445
H10F O1 2.9591 no 5_565
H10F O2 3.5905 no 4_445
H10F H6A 3.0453 no 7_444
H10F H7A 3.1930 no 5_564
H10F H9D 3.5614 no 6_355
H10F H9F 3.1913 no 6_355

loop_
_geom_torsion_atom_site_label_1
_geom_torsion_atom_site_label_2
_geom_torsion_atom_site_label_3
_geom_torsion_atom_site_label_4
_geom_torsion
_geom_torsion_publ_flag
_geom_torsion_site_symmetry_1
_geom_torsion_site_symmetry_3
_geom_torsion_site_symmetry_4
S1 Ag1 S1 C3 -48.8(4) no . 2_675 2_675
S1 Ag1 S1 C8 -168.2(3) no . 2_675 2_675
S1 Ag1 S1 C3 132.7(3) no 2_675 . .
S1 Ag1 S1 C8 13.3(4) no 2_675 . .
S1 Ag1 S1 C3 132.7(3) no . 3_465 3_465
S1 Ag1 S1 C8 13.3(4) no . 3_465 3_465
S1 Ag1 S1 C3 -48.8(4) no 3_465 . .
S1 Ag1 S1 C8 -168.2(3) no 3_465 . .
S1 Ag1 S1a C3a 55.8(4) no . . .
S1 Ag1 S1a C8a 158.9(4) no . . .
S1a Ag1 S1 C3 -50.4(3) no . . .
S1a Ag1 S1 C8 -169.8(3) no . . .
S1 Ag1 S1a C3a -121.9(5) no . 2_675 2_675
S1 Ag1 S1a C8a -18.9(3) no . 2_675 2_675
S1a Ag1 S1 C3 135.3(5) no 2_675 . .
S1a Ag1 S1 C8 15.9(3) no 2_675 . .
S1 Ag1 S1a C3a -131.8(6) no . 3_465 3_465
S1 Ag1 S1a C8a -28.8(9) no . 3_465 3_465
S1a Ag1 S1 C3 140.0(5) no 3_465 . .
S1a Ag1 S1 C8 20.6(8) no 3_465 . .
S1 Ag1 N1 C1 4.4(2) no . . .
S1 Ag1 N1 C1 124.4(2) no . . 2_675
S1 Ag1 N1 C1 -115.6(2) no . . 3_465
S1 Ag1 N1 C1a -87.0(2) no . . .
S1 Ag1 N1 C1a 33.0(2) no . . 2_675
S1 Ag1 N1 C1a 153.0(2) no . . 3_465
N1 Ag1 S1 C3 41.9(3) no . . .
N1 Ag1 S1 C8 -77.4(3) no . . .
S1 Ag1 S1 C3 -48.8(4) no 2_675 3_465 3_465
S1 Ag1 S1 C8 -168.2(3) no 2_675 3_465 3_465
S1 Ag1 S1 C3 132.7(3) no 3_465 2_675 2_675
S1 Ag1 S1 C8 13.3(4) no 3_465 2_675 2_675
S1 Ag1 S1a C3a -131.8(6) no 2_675 . .
S1 Ag1 S1a C8a -28.8(9) no 2_675 . .
S1a Ag1 S1 C3 140.0(5) no . 2_675 2_675
S1a Ag1 S1 C8 20.6(8) no . 2_675 2_675
S1 Ag1 S1a C3a 55.8(4) no 2_675 2_675 2_675
S1 Ag1 S1a C8a 158.9(4) no 2_675 2_675 2_675
S1a Ag1 S1 C3 -50.4(3) no 2_675 2_675 2_675
S1a Ag1 S1 C8 -169.8(3) no 2_675 2_675 2_675
S1 Ag1 S1a C3a -121.9(5) no 2_675 3_465 3_465
S1 Ag1 S1a C8a -18.9(3) no 2_675 3_465 3_465
S1a Ag1 S1 C3 135.3(5) no 3_465 2_675 2_675
S1a Ag1 S1 C8 15.9(3) no 3_465 2_675 2_675
S1 Ag1 N1 C1 -115.6(2) no 2_675 . .
S1 Ag1 N1 C1 4.4(2) no 2_675 . 2_675
S1 Ag1 N1 C1 124.4(2) no 2_675 . 3_465
S1 Ag1 N1 C1a 153.0(2) no 2_675 . .
S1 Ag1 N1 C1a -87.0(2) no 2_675 . 2_675
S1 Ag1 N1 C1a 33.0(2) no 2_675 . 3_465
N1 Ag1 S1 C3 41.9(3) no . 2_675 2_675
N1 Ag1 S1 C8 -77.4(3) no . 2_675 2_675
S1 Ag1 S1a C3a -121.9(5) no 3_465 . .
S1 Ag1 S1a C8a -18.9(3) no 3_465 . .
S1a Ag1 S1 C3 135.3(5) no . 3_465 3_465
S1a Ag1 S1 C8 15.9(3) no . 3_465 3_465
S1 Ag1 S1a C3a -131.8(6) no 3_465 2_675 2_675
S1 Ag1 S1a C8a -28.8(9) no 3_465 2_675 2_675
S1a Ag1 S1 C3 140.0(5) no 2_675 3_465 3_465
S1a Ag1 S1 C8 20.6(8) no 2_675 3_465 3_465
S1 Ag1 S1a C3a 55.8(4) no 3_465 3_465 3_465
S1 Ag1 S1a C8a 158.9(4) no 3_465 3_465 3_465
S1a Ag1 S1 C3 -50.4(3) no 3_465 3_465 3_465
S1a Ag1 S1 C8 -169.8(3) no 3_465 3_465 3_465
S1 Ag1 N1 C1 124.4(2) no 3_465 . .
S1 Ag1 N1 C1 -115.6(2) no 3_465 . 2_675
S1 Ag1 N1 C1 4.4(2) no 3_465 . 3_465
S1 Ag1 N1 C1a 33.0(2) no 3_465 . .
S1 Ag1 N1 C1a 153.0(2) no 3_465 . 2_675
S1 Ag1 N1 C1a -87.0(2) no 3_465 . 3_465
N1 Ag1 S1 C3 41.9(3) no . 3_465 3_465
N1 Ag1 S1 C8 -77.4(3) no . 3_465 3_465
S1a Ag1 S1a C3a -128.4(4) no . 2_675 2_675
S1a Ag1 S1a C8a -25.3(5) no . 2_675 2_675
S1a Ag1 S1a C3a 60.0(4) no 2_675 . .
S1a Ag1 S1a C8a 163.0(4) no 2_675 . .
S1a Ag1 S1a C3a 60.0(4) no . 3_465 3_465
S1a Ag1 S1a C8a 163.0(4) no . 3_465 3_465
S1a Ag1 S1a C3a -128.4(4) no 3_465 . .
S1a Ag1 S1a C8a -25.3(5) no 3_465 . .
S1a Ag1 N1 C1 84.9(2) no . . .
S1a Ag1 N1 C1 -155.1(2) no . . 2_675
S1a Ag1 N1 C1 -35.1(2) no . . 3_465
S1a Ag1 N1 C1a -6.5(2) no . . .
S1a Ag1 N1 C1a 113.5(2) no . . 2_675
S1a Ag1 N1 C1a -126.5(2) no . . 3_465
N1 Ag1 S1a C3a -34.2(4) no . . .
N1 Ag1 S1a C8a 68.8(4) no . . .
S1a Ag1 S1a C3a -128.4(4) no 2_675 3_465 3_465
S1a Ag1 S1a C8a -25.3(5) no 2_675 3_465 3_465
S1a Ag1 S1a C3a 60.0(4) no 3_465 2_675 2_675
S1a Ag1 S1a C8a 163.0(4) no 3_465 2_675 2_675
S1a Ag1 N1 C1 -35.1(2) no 2_675 . .
S1a Ag1 N1 C1 84.9(2) no 2_675 . 2_675
S1a Ag1 N1 C1 -155.1(2) no 2_675 . 3_465
S1a Ag1 N1 C1a -126.5(2) no 2_675 . .
S1a Ag1 N1 C1a -6.5(2) no 2_675 . 2_675
S1a Ag1 N1 C1a 113.5(2) no 2_675 . 3_465
N1 Ag1 S1a C3a -34.2(4) no . 2_675 2_675
N1 Ag1 S1a C8a 68.8(4) no . 2_675 2_675
S1a Ag1 N1 C1 -155.1(2) no 3_465 . .
S1a Ag1 N1 C1 -35.1(2) no 3_465 . 2_675
S1a Ag1 N1 C1 84.9(2) no 3_465 . 3_465
S1a Ag1 N1 C1a 113.5(2) no 3_465 . .
S1a Ag1 N1 C1a -126.5(2) no 3_465 . 2_675
S1a Ag1 N1 C1a -6.5(2) no 3_465 . 3_465
N1 Ag1 S1a C3a -34.2(4) no . 3_465 3_465
N1 Ag1 S1a C8a 68.8(4) no . 3_465 3_465
Ag1 S1 C3 C2 -53.6(8) no . . .
Ag1 S1 C3 C4 128.9(8) no . . .
Ag1 S1 C8 C9 -65.6(10) no . . .
Ag1 S1 C8 C10 167.3(6) no . . .
C3 S1 C8 C9 -177.6(9) no . . .
C3 S1 C8 C10 55.3(12) no . . .
C8 S1 C3 C2 63.2(12) no . . .
C8 S1 C3 C4 -114.3(10) no . . .
Ag1 S1a C3a C2a 39.9(9) no . . .
Ag1 S1a C3a C4a -131.4(6) no . . .
Ag1 S1a C8a C9a 57.8(11) no . . .
Ag1 S1a C8a C10a 173.7(8) no . . .
C3a S1a C8a C9a 164.7(11) no . . .
C3a S1a C8a C10a -79.4(12) no . . .
C8a S1a C3a C2a -83.3(11) no . . .
C8a S1a C3a C4a 105.4(10) no . . .
Ag1 N1 C1 C2 -63.2(12) no . . .
Ag1 N1 C1 C2 -63.2(12) no . 2_675 2_675
Ag1 N1 C1 C2 -63.2(12) no . 3_465 3_465
Ag1 N1 C1a C2a 59.9(12) no . . .
Ag1 N1 C1a C2a 59.9(12) no . 2_675 2_675
Ag1 N1 C1a C2a 59.9(12) no . 3_465 3_465
C1 N1 C1 C2 55.3(15) no . 2_675 2_675
C1 N1 C1 C2 178.2(12) no 2_675 . .
C1 N1 C1 C2 178.2(12) no . 3_465 3_465
C1 N1 C1 C2 55.3(15) no 3_465 . .
C1 N1 C1a C2a -47.7(13) no . . .
C1a N1 C1 C2 48.0(13) no . . .
C1 N1 C1a C2a 148(3) no . 2_675 2_675
C1a N1 C1 C2 -166(3) no 2_675 . .
C1 N1 C1a C2a -159.9(11) no . 3_465 3_465
C1a N1 C1 C2 155.5(11) no 3_465 . .
C1 N1 C1 C2 55.3(15) no 2_675 3_465 3_465
C1 N1 C1 C2 178.2(12) no 3_465 2_675 2_675
C1 N1 C1a C2a -159.9(11) no 2_675 . .
C1a N1 C1 C2 155.5(11) no . 2_675 2_675
C1 N1 C1a C2a -47.7(13) no 2_675 2_675 2_675
C1a N1 C1 C2 48.0(13) no 2_675 2_675 2_675
C1 N1 C1a C2a 148(3) no 2_675 3_465 3_465
C1a N1 C1 C2 -166(3) no 3_465 2_675 2_675
C1 N1 C1a C2a 148(3) no 3_465 . .
C1a N1 C1 C2 -166(3) no . 3_465 3_465
C1 N1 C1a C2a -159.9(11) no 3_465 2_675 2_675
C1a N1 C1 C2 155.5(11) no 2_675 3_465 3_465
C1 N1 C1a C2a -47.7(13) no 3_465 3_465 3_465
C1a N1 C1 C2 48.0(13) no 3_465 3_465 3_465
C1a N1 C1a C2a -177.3(12) no . 2_675 2_675
C1a N1 C1a C2a -62.9(14) no 2_675 . .
C1a N1 C1a C2a -62.9(14) no . 3_465 3_465
C1a N1 C1a C2a -177.3(12) no 3_465 . .
C1a N1 C1a C2a -177.3(12) no 2_675 3_465 3_465
C1a N1 C1a C2a -62.9(14) no 3_465 2_675 2_675
N1 C1 C2 C3 76.6(16) no . . .
N1 C1 C2 C7 -104.7(14) no . . .
N1 C1a C2a C3a -79.8(14) no . . .
N1 C1a C2a C7A 105.7(14) no . . .
C1 C2 C3 S1 1.2(17) no . . .
C1 C2 C3 C4 178.7(10) no . . .
C1 C2 C7 C6 -178.8(11) no . . .
C3 C2 C7 C6 0.0(19) no . . .
C7 C2 C3 S1 -177.5(10) no . . .
C7 C2 C3 C4 -0.0(17) no . . .
C1a C2a C3a S1a 14.9(17) no . . .
C1a C2a C3a C4a -174.8(10) no . . .
C1a C2a C7A C6A 174.9(10) no . . .
C3a C2a C7A C6A -0.1(18) no . . .
C7A C2a C3a S1a -170.3(9) no . . .
C7A C2a C3a C4a 0.0(16) no . . .
S1 C3 C4 C5 177.5(7) no . . .
C2 C3 C4 C5 0.1(15) no . . .
S1a C3a C4a C5A 171.7(7) no . . .
C2a C3a C4a C5A -0.0(17) no . . .
C3 C4 C5 C6 -0.1(15) no . . .
C3a C4a C5A C6A 0.0(16) no . . .
C4 C5 C6 C7 0.1(16) no . . .
C4a C5A C6A C7A -0.1(18) no . . .
C5 C6 C7 C2 -0(2) no . . .
C5A C6A C7A C2a 0(2) no . . .
